data_1510560
loop_
_publ_author_name
'Engelmann, U.'
'Mueller, B.G.'

_publ_section_title
;
 Tetrafluoroaurate(III) der Lanthaniden M2F(AuF4)5 (M= La, Pr, Nd, Sm, Gd)
;
_journal_name_full 'Zeitschrift fuer Anorganische und Allgemeine Chemie'
_journal_page_first 51
_journal_page_last 61
_journal_paper_doi 10.1002/zaac.19905890106
_journal_volume 589
_journal_year 1990
_chemical_formula_sum 'Au5 F21 Nd2'
_chemical_name_systematic 'Nd2 F (Au F4)5'
_space_group_IT_number 92
_symmetry_space_group_name_Hall 'P 4abw 2nw'
_symmetry_space_group_name_H-M 'P 41 21 2'
_cell_angle_alpha 90
_cell_angle_beta 90
_cell_angle_gamma 90
_cell_formula_units_Z 4
_cell_length_a 8.27
_cell_length_b 8.27
_cell_length_c 25.792
_cell_volume 1763.990
_citation_journal_id_ASTM ZAACAB
_cod_data_source_file gold_662.cif
_cod_data_source_block Au5F21Nd2
_cod_original_cell_volume 1763.99
_cod_database_code 1510560

loop_
_symmetry_equiv_pos_as_xyz
x,y,z
-y+1/2,x+1/2,z+1/4
-x,-y,z+1/2
y+1/2,-x+1/2,z+3/4
x+1/2,-y+1/2,-z+3/4
y,x,-z
-x+1/2,y+1/2,-z+1/4
-y,-x,-z+1/2

loop_
_atom_site_label
_atom_site_type_symbol
_atom_site_fract_x
_atom_site_fract_y
_atom_site_fract_z
_atom_site_occupancy
_atom_site_U_iso_or_equiv
F11 F-1 0.2208 0.405 0.6953 1 0.0
F2 F-1 0.9183 0.3007 0.341 1 0.0
F10 F-1 0.3173 0.9629 0.046 1 0.0
F6 F-1 0.7795 0.7795 0 1 0.0
Au2 Au+3 0.1775 0.7933 0.6108 1 0.0
F8 F-1 0.7125 0.0619 0.7463 1 0.0
F4 F-1 0.3328 0.5621 0.4992 1 0.0
Au3 Au+3 0.6443 0.5917 0.6561 1 0.0
Au1 Au+3 0.4377 0.4377 0 1 0.0
F5 F-1 0.9068 0.275 0.5522 1 0.0
F1 F-1 0.1794 0.431 0.4158 1 0.0
Nd1 Nd+3 0.068 0.4471 0.5022 1 0.0
F7 F-1 0.5231 0.3633 0.1074 1 0.0
F9 F-1 0.1917 0.0925 0.1335 1 0.0
F3 F-1 0.4518 0.1792 0.6893 1 0.0
